data_4073781
loop_
_publ_author_name
'Sau, Yiu-Keung'
'Chan, Ka-Wang'
'Zhang, Qian-Feng'
'Williams, Ian D.'
'Leung, Wa-Hung'

_publ_section_title
;
 Alkyl and Aryl Compounds of Rhodium(III) and Iridium(III) Supported by
 4,4&#x2018;-Di-tert-butyl-2,2&#x2018;-bipyridyl
;
_journal_issue 25
_journal_name_full Organometallics
_journal_page_first 6338
_journal_paper_doi 10.1021/om7006216
_journal_volume 26
_journal_year 2007
_chemical_formula_sum 'C53 H67 Ag3 F9 Ir N2 O11 S3'
_chemical_formula_weight 1691.08
_chemical_name_systematic
; 
 ? 
;
_space_group_IT_number 15
_symmetry_cell_setting monoclinic
_symmetry_space_group_name_Hall '-C 2yc'
_symmetry_space_group_name_H-M 'C 1 2/c 1'
_atom_sites_solution_hydrogens geom
_atom_sites_solution_primary direct
_atom_sites_solution_secondary difmap
_audit_creation_method SHELXL-97
_cell_angle_alpha 90.00
_cell_angle_beta 92.302(7)
_cell_angle_gamma 90.00
_cell_formula_units_Z 8
_cell_length_a 38.930(12)
_cell_length_b 13.750(4)
_cell_length_c 22.523(7)
_cell_measurement_reflns_used 2040
_cell_measurement_temperature 100(2)
_cell_measurement_theta_max 24.90
_cell_measurement_theta_min 2.32
_cell_volume 12047(6)
_computing_cell_refinement 'Bruker SMART'
_computing_data_collection 'Bruker SMART'
_computing_data_reduction 'Bruker SAINT'
_computing_molecular_graphics 'Bruker SHELXTL'
_computing_publication_material 'Bruker SHELXTL'
_computing_structure_refinement 'SHELXL-97 (Sheldrick, 1997)'
_computing_structure_solution 'SHELXS-97 (Sheldrick, 1990)'
_diffrn_ambient_temperature 100(2)
_diffrn_measured_fraction_theta_full 0.992
_diffrn_measured_fraction_theta_max 0.992
_diffrn_measurement_device_type 'CCD area detector'
_diffrn_measurement_method 'phi and omega scans'
_diffrn_radiation_monochromator graphite
_diffrn_radiation_source 'fine-focus sealed tube'
_diffrn_radiation_type MoK\a
_diffrn_radiation_wavelength 0.71073
_diffrn_reflns_av_R_equivalents 0.1682
_diffrn_reflns_av_sigmaI/netI 0.2294
_diffrn_reflns_limit_h_max 24
_diffrn_reflns_limit_h_min -46
_diffrn_reflns_limit_k_max 16
_diffrn_reflns_limit_k_min -16
_diffrn_reflns_limit_l_max 26
_diffrn_reflns_limit_l_min -26
_diffrn_reflns_number 31118
_diffrn_reflns_theta_full 25.00
_diffrn_reflns_theta_max 25.00
_diffrn_reflns_theta_min 1.80
_exptl_absorpt_coefficient_mu 3.353
_exptl_absorpt_correction_type none
_exptl_crystal_colour 0.32
_exptl_crystal_density_diffrn 1.865
_exptl_crystal_density_meas 0
_exptl_crystal_density_method 'not measured'
_exptl_crystal_description prism
_exptl_crystal_F_000 6672
_exptl_crystal_size_max 0.30
_exptl_crystal_size_mid 0.25
_refine_diff_density_max 1.624
_refine_diff_density_min -1.437
_refine_diff_density_rms 0.194
_refine_ls_extinction_method none
_refine_ls_goodness_of_fit_ref 0.942
_refine_ls_hydrogen_treatment constr
_refine_ls_matrix_type full
_refine_ls_number_parameters 698
_refine_ls_number_reflns 10539
_refine_ls_number_restraints 0
_refine_ls_restrained_S_all 0.942
_refine_ls_R_factor_all 0.0902
_refine_ls_R_factor_gt 0.0682
_refine_ls_shift/su_max 0.001
_refine_ls_shift/su_mean 0.000
_refine_ls_structure_factor_coef Fsqd
_refine_ls_weighting_details 'calc w=1/[\s^2^(Fo^2^)+(0.0050P)^2^+0.0000P] where P=(Fo^2^+2Fc^2^)/3'
_refine_ls_weighting_scheme calc
_refine_ls_wR_factor_gt 0.1132
_refine_ls_wR_factor_ref 0.1341
_reflns_number_gt 4738
_reflns_number_total 10539
_reflns_threshold_expression >2sigma(I)
_cod_data_source_file om7006216-file006.cif
_cod_data_source_block kevin49
_cod_depositor_comments
;
The following automatic conversions were performed:

'_symmetry_cell_setting' value 'Monoclinic' changed to 'monoclinic'
according to /home/saulius/struct/CIF-dictionaries/cif_core.dic
dictionary named 'cif_core.dic' version 2.4.1 from 2010-06-29.

Automatic conversion script
Id: cif_fix_values 1715 2011-07-08 13:25:40Z adriana 
;
_cod_original_cell_volume 12047(7)
_cod_original_sg_symbol_H-M C2/c
_cod_database_code 4073781

loop_
_symmetry_equiv_pos_as_xyz
'x, y, z'
'-x, y, -z+1/2'
'x+1/2, y+1/2, z'
'-x+1/2, y+1/2, -z+1/2'
'-x, -y, -z'
'x, -y, z-1/2'
'-x+1/2, -y+1/2, -z'
'x+1/2, -y+1/2, z-1/2'

loop_
_atom_site_label
_atom_site_type_symbol
_atom_site_fract_x
_atom_site_fract_y
_atom_site_fract_z
_atom_site_U_iso_or_equiv
_atom_site_adp_type
_atom_site_occupancy
_atom_site_symmetry_multiplicity
_atom_site_calc_flag
_atom_site_refinement_flags
Ir1 Ir 0.643591(15) 0.67994(4) 0.56776(2) 0.02353(15) Uani 1 1 d .
Ag1 Ag 0.71273(3) 0.67967(9) 0.67946(5) 0.0481(3) Uani 1 1 d .
Ag2 Ag 0.67281(3) 0.31342(8) 0.64079(4) 0.0426(3) Uani 1 1 d .
Ag3 Ag 0.66234(3) 0.04959(7) 0.66073(5) 0.0390(3) Uani 1 1 d .
S1 S 0.75604(12) 0.6666(3) 0.8006(2) 0.0652(14) Uani 1 1 d .
S2 S 0.63873(11) 0.1802(3) 0.52716(14) 0.0398(10) Uani 1 1 d .
S3 S 0.60900(11) 0.2047(3) 0.73169(16) 0.0401(10) Uani 1 1 d .
F11 F 0.6980(3) 0.6560(7) 0.8533(6) 0.119(5) Uani 1 1 d .
F12 F 0.7408(3) 0.5919(9) 0.9015(5) 0.101(4) Uani 1 1 d .
F13 F 0.7370(3) 0.7474(7) 0.8975(5) 0.110(5) Uani 1 1 d .
F21 F 0.6718(3) 0.2118(11) 0.4337(5) 0.134(5) Uani 1 1 d .
F22 F 0.6643(3) 0.0629(10) 0.4526(4) 0.113(5) Uani 1 1 d .
F23 F 0.7020(3) 0.1468(12) 0.5047(6) 0.136(6) Uani 1 1 d .
F31 F 0.5495(3) 0.2671(11) 0.6924(5) 0.120(5) Uani 1 1 d .
F32 F 0.5739(3) 0.1705(10) 0.6330(4) 0.113(4) Uani 1 1 d .
F33 F 0.5513(3) 0.1170(9) 0.7099(5) 0.099(4) Uani 1 1 d .
O11 O 0.7428(3) 0.7481(7) 0.7684(6) 0.095(5) Uani 1 1 d .
O12 O 0.7480(3) 0.5765(7) 0.7729(5) 0.060(3) Uani 1 1 d .
O13 O 0.7910(2) 0.6772(7) 0.8246(4) 0.048(3) Uani 1 1 d .
O21 O 0.6502(3) 0.2707(7) 0.5501(4) 0.067(4) Uani 1 1 d .
O22 O 0.6086(3) 0.1840(7) 0.4898(4) 0.050(3) Uani 1 1 d .
O23 O 0.6405(3) 0.1029(6) 0.5699(4) 0.048(3) Uani 1 1 d .
O31 O 0.6258(3) 0.2813(7) 0.6985(4) 0.061(3) Uani 1 1 d .
O32 O 0.6253(3) 0.1097(6) 0.7277(4) 0.052(3) Uani 1 1 d .
O33 O 0.5985(3) 0.2299(8) 0.7890(4) 0.064(3) Uani 1 1 d .
O50 O 0.7665(3) 0.6850(8) 0.6331(5) 0.075(4) Uani 1 1 d .
N1 N 0.6237(3) 0.5935(7) 0.4963(4) 0.028(3) Uani 1 1 d .
N2 N 0.6163(3) 0.7798(7) 0.5123(4) 0.022(3) Uani 1 1 d .
C1 C 0.6309(4) 0.4993(10) 0.4854(5) 0.037(4) Uani 1 1 d .
H1A H 0.6470 0.4678 0.5118 0.045 Uiso 1 1 calc R
C2 C 0.6169(4) 0.4454(10) 0.4394(6) 0.038(4) Uani 1 1 d .
H2A H 0.6216 0.3777 0.4369 0.045 Uiso 1 1 calc R
C3 C 0.5960(4) 0.4902(10) 0.3964(5) 0.030(4) Uani 1 1 d .
C4 C 0.5899(4) 0.5920(9) 0.4055(5) 0.029(3) Uani 1 1 d .
H4A H 0.5756 0.6268 0.3777 0.035 Uiso 1 1 calc R
C5 C 0.6047(4) 0.6403(8) 0.4544(6) 0.023(3) Uani 1 1 d .
C6 C 0.5989(3) 0.7441(8) 0.4637(5) 0.021(3) Uani 1 1 d .
C7 C 0.5792(3) 0.8014(8) 0.4268(5) 0.022(3) Uiso 1 1 d .
H7A H 0.5674 0.7717 0.3938 0.026 Uiso 1 1 calc R
C8 C 0.5755(3) 0.9005(9) 0.4348(5) 0.022(3) Uani 1 1 d .
C9 C 0.5940(4) 0.9383(9) 0.4852(6) 0.034(4) Uani 1 1 d .
H9A H 0.5932 1.0058 0.4940 0.041 Uiso 1 1 calc R
C10 C 0.6131(4) 0.8765(10) 0.5214(7) 0.041(4) Uani 1 1 d .
H10A H 0.6249 0.9037 0.5552 0.050 Uiso 1 1 calc R
C11 C 0.5795(4) 0.4347(9) 0.3442(6) 0.030(3) Uani 1 1 d .
C12 C 0.6060(5) 0.4186(17) 0.2988(8) 0.119(9) Uani 1 1 d .
H12B H 0.6151 0.4814 0.2863 0.179 Uiso 1 1 calc R
H12C H 0.5955 0.3848 0.2643 0.179 Uiso 1 1 calc R
H12D H 0.6248 0.3789 0.3162 0.179 Uiso 1 1 calc R
C13 C 0.5494(4) 0.4921(10) 0.3151(6) 0.058(5) Uani 1 1 d .
H13B H 0.5579 0.5536 0.2994 0.088 Uiso 1 1 calc R
H13C H 0.5323 0.5055 0.3447 0.088 Uiso 1 1 calc R
H13D H 0.5388 0.4537 0.2826 0.088 Uiso 1 1 calc R
C14 C 0.5636(5) 0.3391(10) 0.3654(8) 0.090(7) Uani 1 1 d .
H14A H 0.5816 0.2986 0.3846 0.135 Uiso 1 1 calc R
H14B H 0.5531 0.3042 0.3313 0.135 Uiso 1 1 calc R
H14C H 0.5459 0.3534 0.3940 0.135 Uiso 1 1 calc R
C15 C 0.5548(4) 0.9695(10) 0.3940(6) 0.037(4) Uani 1 1 d .
C16 C 0.5333(4) 1.0398(9) 0.4320(6) 0.045(4) Uani 1 1 d .
H16A H 0.5200 1.0839 0.4057 0.067 Uiso 1 1 calc R
H16B H 0.5488 1.0777 0.4584 0.067 Uiso 1 1 calc R
H16C H 0.5176 1.0020 0.4559 0.067 Uiso 1 1 calc R
C17 C 0.5792(4) 1.0251(10) 0.3569(6) 0.055(5) Uani 1 1 d .
H17A H 0.5923 0.9795 0.3331 0.082 Uiso 1 1 calc R
H17B H 0.5951 1.0625 0.3829 0.082 Uiso 1 1 calc R
H17C H 0.5662 1.0696 0.3305 0.082 Uiso 1 1 calc R
C18 C 0.5288(4) 0.9148(10) 0.3570(6) 0.051(5) Uani 1 1 d .
H18A H 0.5406 0.8685 0.3316 0.077 Uiso 1 1 calc R
H18B H 0.5153 0.9604 0.3321 0.077 Uiso 1 1 calc R
H18C H 0.5135 0.8794 0.3828 0.077 Uiso 1 1 calc R
C21 C 0.6723(3) 0.5782(8) 0.6104(5) 0.021(3) Uiso 1 1 d .
C22 C 0.7005(4) 0.5352(10) 0.5808(6) 0.036(4) Uani 1 1 d .
C23 C 0.7207(4) 0.4630(9) 0.6071(7) 0.042(4) Uani 1 1 d .
H23A H 0.7392 0.4369 0.5859 0.051 Uiso 1 1 calc R
C24 C 0.7148(4) 0.4274(8) 0.6640(7) 0.035(4) Uani 1 1 d .
H24A H 0.7354 0.4034 0.6875 0.042 Uiso 1 1 calc R
C25 C 0.6890(4) 0.4722(10) 0.6964(6) 0.037(4) Uani 1 1 d .
C26 C 0.6695(4) 0.5427(8) 0.6702(6) 0.031(4) Uani 1 1 d .
H26A H 0.6470 0.5553 0.6886 0.038 Uiso 1 1 calc R
C27 C 0.7098(4) 0.5721(10) 0.5198(6) 0.051(5) Uani 1 1 d .
H27A H 0.7294 0.5350 0.5059 0.076 Uiso 1 1 calc R
H27B H 0.7160 0.6412 0.5226 0.076 Uiso 1 1 calc R
H27C H 0.6901 0.5641 0.4918 0.076 Uiso 1 1 calc R
C28 C 0.6844(5) 0.4430(10) 0.7622(6) 0.063(5) Uani 1 1 d .
H28A H 0.6900 0.4987 0.7880 0.094 Uiso 1 1 calc R
H28B H 0.6998 0.3887 0.7727 0.094 Uiso 1 1 calc R
H28C H 0.6605 0.4233 0.7675 0.094 Uiso 1 1 calc R
C31 C 0.6644(3) 0.7775(8) 0.6265(6) 0.024(3) Uani 1 1 d .
C32 C 0.6887(3) 0.8452(8) 0.6084(5) 0.025(3) Uani 1 1 d .
C33 C 0.7036(4) 0.9127(9) 0.6467(6) 0.037(4) Uani 1 1 d .
H33B H 0.7204 0.9563 0.6328 0.044 Uiso 1 1 calc R
C34 C 0.6942(4) 0.9175(9) 0.7062(5) 0.036(4) Uani 1 1 d .
H34A H 0.7045 0.9646 0.7322 0.043 Uiso 1 1 calc R
C35 C 0.6697(4) 0.8533(8) 0.7271(5) 0.029(4) Uani 1 1 d .
C36 C 0.6547(4) 0.7837(8) 0.6864(6) 0.028(3) Uani 1 1 d .
H36A H 0.6334 0.7492 0.6979 0.034 Uiso 1 1 calc R
C37 C 0.7009(4) 0.8418(10) 0.5445(5) 0.044(4) Uani 1 1 d .
H37A H 0.7177 0.8939 0.5388 0.066 Uiso 1 1 calc R
H37B H 0.6812 0.8506 0.5165 0.066 Uiso 1 1 calc R
H37C H 0.7117 0.7787 0.5373 0.066 Uiso 1 1 calc R
C38 C 0.6580(4) 0.8611(10) 0.7912(6) 0.051(5) Uani 1 1 d .
H38A H 0.6713 0.9118 0.8122 0.077 Uiso 1 1 calc R
H38B H 0.6617 0.7987 0.8115 0.077 Uiso 1 1 calc R
H38C H 0.6335 0.8778 0.7908 0.077 Uiso 1 1 calc R
C41 C 0.6007(3) 0.6650(8) 0.6136(5) 0.018(3) Uiso 1 1 d .
C42 C 0.5840(4) 0.5747(11) 0.6226(5) 0.036(4) Uani 1 1 d .
C43 C 0.5542(5) 0.5734(12) 0.6520(7) 0.053(5) Uani 1 1 d .
H43A H 0.5441 0.5127 0.6613 0.063 Uiso 1 1 calc R
C44 C 0.5383(4) 0.6587(14) 0.6687(7) 0.060(6) Uani 1 1 d .
H44A H 0.5162 0.6557 0.6851 0.071 Uiso 1 1 calc R
C45 C 0.5538(5) 0.7469(15) 0.6619(7) 0.059(5) Uani 1 1 d .
C46 C 0.5845(4) 0.7507(9) 0.6331(5) 0.031(3) Uiso 1 1 d .
H46A H 0.5949 0.8120 0.6264 0.037 Uiso 1 1 calc R
C47 C 0.5964(5) 0.4750(10) 0.6044(7) 0.063(5) Uani 1 1 d .
H47A H 0.5798 0.4257 0.6161 0.094 Uiso 1 1 calc R
H47B H 0.6188 0.4617 0.6242 0.094 Uiso 1 1 calc R
H47C H 0.5986 0.4732 0.5612 0.094 Uiso 1 1 calc R
C48 C 0.5384(5) 0.8467(13) 0.6840(7) 0.091(7) Uani 1 1 d .
H48A H 0.5168 0.8344 0.7037 0.137 Uiso 1 1 calc R
H48B H 0.5340 0.8897 0.6498 0.137 Uiso 1 1 calc R
H48C H 0.5549 0.8777 0.7120 0.137 Uiso 1 1 calc R
C51 C 0.7843(4) 0.7674(10) 0.6207(6) 0.045(4) Uani 1 1 d .
H51A H 0.7791 0.8191 0.6496 0.054 Uiso 1 1 calc R
H51B H 0.7776 0.7910 0.5803 0.054 Uiso 1 1 calc R
C52 C 0.8212(5) 0.7452(14) 0.6241(9) 0.083(7) Uani 1 1 d .
H52A H 0.8325 0.7798 0.6582 0.100 Uiso 1 1 calc R
H52B H 0.8321 0.7665 0.5873 0.100 Uiso 1 1 calc R
C53 C 0.8255(5) 0.6356(13) 0.6320(8) 0.071(6) Uani 1 1 d .
H53A H 0.8337 0.6041 0.5956 0.085 Uiso 1 1 calc R
H53B H 0.8413 0.6194 0.6662 0.085 Uiso 1 1 calc R
C54 C 0.7927(5) 0.6121(15) 0.6423(13) 0.161(15) Uani 1 1 d .
H54A H 0.7919 0.5897 0.6840 0.194 Uiso 1 1 calc R
H54B H 0.7864 0.5558 0.6167 0.194 Uiso 1 1 calc R
O60 O 0.5156(6) 0.6167(14) 0.4580(10) 0.176(8) Uiso 1 1 d .
C61 C 0.4906(9) 0.550(2) 0.5090(13) 0.055(9) Uiso 0.50 1 d P
C61A C 0.5195(7) 0.6298(18) 0.5145(11) 0.026(6) Uiso 0.50 1 d P
C62 C 0.4801(7) 0.7340(17) 0.4802(12) 0.120(9) Uiso 1 1 d .
C63 C 0.5030(7) 0.7284(16) 0.5159(11) 0.110(8) Uiso 1 1 d .
C64 C 0.4882(11) 0.661(3) 0.4251(18) 0.229(16) Uiso 1 1 d .
C1S C 0.7332(5) 0.6685(15) 0.8619(12) 0.094(8) Uani 1 1 d .
C2S C 0.6732(7) 0.1465(14) 0.4785(9) 0.079(7) Uani 1 1 d .
C3S C 0.5687(4) 0.1882(19) 0.6893(7) 0.067(6) Uani 1 1 d .

loop_
_atom_site_aniso_label
_atom_site_aniso_U_11
_atom_site_aniso_U_22
_atom_site_aniso_U_33
_atom_site_aniso_U_23
_atom_site_aniso_U_13
_atom_site_aniso_U_12
Ir1 0.0340(4) 0.0210(3) 0.0156(2) 0.0005(3) 0.0019(2) -0.0010(3)
Ag1 0.0372(8) 0.0274(6) 0.0780(8) 0.0049(7) -0.0182(7) -0.0006(7)
Ag2 0.0554(9) 0.0309(6) 0.0406(6) 0.0019(6) -0.0095(6) -0.0035(7)
Ag3 0.0509(9) 0.0286(6) 0.0366(6) 0.0022(5) -0.0072(6) -0.0011(6)
S1 0.040(3) 0.041(3) 0.112(4) -0.025(3) -0.032(3) 0.012(2)
S2 0.064(3) 0.0266(18) 0.0279(18) 0.0009(19) -0.008(2) -0.001(2)
S3 0.046(3) 0.040(2) 0.034(2) 0.0022(17) 0.000(2) -0.006(2)
F11 0.058(8) 0.071(8) 0.228(14) -0.087(8) 0.005(9) 0.001(6)
F12 0.107(11) 0.091(9) 0.108(10) -0.041(7) 0.043(8) -0.013(8)
F13 0.070(9) 0.079(8) 0.181(12) -0.084(8) 0.019(8) -0.009(7)
F21 0.114(12) 0.212(15) 0.078(8) 0.049(9) 0.028(8) -0.011(10)
F22 0.134(12) 0.147(12) 0.059(7) -0.021(7) 0.026(8) 0.057(10)
F23 0.038(8) 0.242(18) 0.127(12) 0.066(11) 0.007(8) 0.002(10)
F31 0.063(9) 0.209(15) 0.088(9) 0.029(9) -0.008(7) 0.029(10)
F32 0.074(9) 0.224(13) 0.039(6) -0.013(8) 0.000(6) -0.026(10)
F33 0.076(9) 0.153(11) 0.069(8) -0.034(7) 0.001(7) -0.068(8)
O11 0.100(11) 0.022(6) 0.154(12) -0.011(7) -0.099(10) 0.027(7)
O12 0.026(7) 0.033(6) 0.120(10) -0.027(6) -0.016(7) 0.004(5)
O13 0.028(6) 0.029(5) 0.084(7) -0.020(6) -0.032(6) 0.009(6)
O21 0.126(12) 0.034(6) 0.039(6) 0.003(5) -0.017(7) -0.022(7)
O22 0.062(8) 0.038(6) 0.048(6) 0.006(5) -0.028(6) 0.003(6)
O23 0.070(8) 0.040(6) 0.034(5) 0.014(5) -0.005(6) -0.005(6)
O31 0.078(9) 0.044(7) 0.064(7) 0.010(5) 0.019(7) -0.010(6)
O32 0.076(9) 0.035(6) 0.044(6) 0.004(5) 0.014(6) 0.011(6)
O33 0.076(10) 0.081(8) 0.036(6) -0.018(5) 0.005(6) -0.026(7)
O50 0.042(8) 0.042(7) 0.144(11) 0.017(8) 0.021(8) 0.003(7)
N1 0.048(9) 0.014(6) 0.021(6) -0.001(5) -0.004(6) -0.005(6)
N2 0.022(7) 0.019(6) 0.024(6) -0.018(4) 0.009(5) -0.006(5)
C1 0.055(12) 0.044(9) 0.014(7) 0.001(6) 0.011(8) 0.017(8)
C2 0.052(12) 0.033(8) 0.029(8) -0.008(7) 0.002(8) 0.010(8)
C3 0.035(10) 0.047(9) 0.008(6) -0.006(6) 0.002(7) -0.012(8)
C4 0.030(10) 0.043(9) 0.014(7) -0.002(6) 0.001(7) -0.013(7)
C5 0.030(9) 0.012(6) 0.028(7) 0.002(5) 0.006(7) -0.006(6)
C6 0.025(9) 0.016(7) 0.022(7) -0.002(5) 0.009(7) 0.007(6)
C8 0.020(9) 0.026(7) 0.018(7) 0.001(5) -0.006(6) -0.002(6)
C9 0.040(10) 0.016(7) 0.044(9) 0.007(6) -0.014(8) 0.003(7)
C10 0.044(12) 0.022(9) 0.057(11) -0.005(7) -0.006(9) -0.001(8)
C11 0.033(10) 0.026(8) 0.029(8) -0.015(6) -0.001(7) -0.004(7)
C12 0.066(17) 0.23(3) 0.058(13) -0.084(15) -0.018(12) -0.016(17)
C13 0.094(16) 0.050(10) 0.029(9) -0.017(7) -0.024(10) -0.010(10)
C14 0.14(2) 0.038(11) 0.092(14) 0.003(9) -0.066(14) -0.036(12)
C15 0.030(10) 0.041(9) 0.040(9) -0.009(7) -0.008(8) 0.008(8)
C16 0.040(11) 0.043(9) 0.051(10) -0.008(7) -0.001(9) 0.026(8)
C17 0.078(14) 0.049(10) 0.037(9) 0.002(8) 0.000(10) -0.030(10)
C18 0.057(13) 0.056(11) 0.042(9) 0.004(8) 0.012(9) 0.007(9)
C22 0.040(11) 0.034(9) 0.033(8) 0.005(7) -0.008(8) -0.003(8)
C23 0.042(11) 0.031(9) 0.055(10) -0.004(7) 0.013(9) 0.005(8)
C24 0.026(10) 0.010(7) 0.069(11) 0.003(7) -0.011(9) 0.009(7)
C25 0.043(11) 0.033(9) 0.035(9) 0.017(7) -0.022(8) -0.010(8)
C26 0.037(10) 0.021(7) 0.035(8) 0.015(6) -0.005(7) 0.007(7)
C27 0.055(12) 0.040(10) 0.058(11) -0.012(8) 0.013(10) 0.004(9)
C28 0.094(16) 0.054(11) 0.039(9) 0.034(8) -0.017(10) 0.009(10)
C31 0.015(8) 0.017(7) 0.042(9) 0.016(6) 0.009(7) 0.000(6)
C32 0.020(9) 0.029(8) 0.025(7) -0.015(6) -0.005(7) 0.000(6)
C33 0.029(10) 0.020(8) 0.059(10) 0.005(7) -0.032(8) -0.017(7)
C34 0.071(13) 0.021(8) 0.015(7) -0.010(6) -0.011(8) 0.008(8)
C35 0.047(11) 0.018(7) 0.022(7) 0.003(5) 0.003(7) 0.001(7)
C36 0.019(9) 0.021(7) 0.046(9) 0.007(6) 0.005(7) 0.011(6)
C37 0.052(11) 0.053(11) 0.026(8) 0.014(7) -0.009(8) -0.019(8)
C38 0.060(13) 0.051(10) 0.044(9) -0.012(7) 0.013(9) -0.020(9)
C42 0.033(10) 0.068(11) 0.009(7) -0.006(7) 0.007(7) -0.003(9)
C43 0.064(15) 0.046(11) 0.048(10) 0.019(8) -0.019(10) -0.017(10)
C44 0.025(11) 0.102(17) 0.051(10) 0.047(11) -0.005(9) -0.033(11)
C45 0.036(13) 0.109(16) 0.031(9) 0.009(10) -0.004(9) 0.027(11)
C47 0.091(16) 0.037(10) 0.060(11) 0.007(8) -0.007(11) -0.013(10)
C48 0.101(18) 0.127(19) 0.047(11) 0.009(11) 0.026(12) 0.038(14)
C51 0.059(14) 0.041(10) 0.035(9) 0.013(7) 0.000(9) 0.007(9)
C52 0.058(16) 0.081(15) 0.115(18) -0.029(13) 0.051(14) -0.021(13)
C53 0.044(14) 0.085(15) 0.084(15) -0.001(11) -0.011(12) 0.006(11)
C54 0.023(14) 0.093(17) 0.37(4) 0.14(2) 0.02(2) 0.020(13)
C1S 0.041(14) 0.055(14) 0.18(2) -0.074(15) -0.039(16) 0.007(12)
C2S 0.13(2) 0.049(12) 0.054(13) 0.017(10) 0.009(15) -0.030(14)
C3S 0.023(11) 0.134(19) 0.044(10) 0.018(13) 0.021(9) -0.003(14)

loop_
_atom_type_symbol
_atom_type_description
_atom_type_scat_dispersion_real
_atom_type_scat_dispersion_imag
_atom_type_scat_source
C C 0.0033 0.0016 'International Tables Vol C Tables 4.2.6.8 and 6.1.1.4'
H H 0.0000 0.0000 'International Tables Vol C Tables 4.2.6.8 and 6.1.1.4'
N N 0.0061 0.0033 'International Tables Vol C Tables 4.2.6.8 and 6.1.1.4'
O O 0.0106 0.0060 'International Tables Vol C Tables 4.2.6.8 and 6.1.1.4'
F F 0.0171 0.0103 'International Tables Vol C Tables 4.2.6.8 and 6.1.1.4'
S S 0.1246 0.1234 'International Tables Vol C Tables 4.2.6.8 and 6.1.1.4'
Ag Ag -0.8971 1.1015 'International Tables Vol C Tables 4.2.6.8 and 6.1.1.4'
Ir Ir -1.4442 7.9887 'International Tables Vol C Tables 4.2.6.8 and 6.1.1.4'

loop_
_geom_angle_atom_site_label_1
_geom_angle_atom_site_label_2
_geom_angle_atom_site_label_3
_geom_angle
_geom_angle_site_symmetry_1
_geom_angle_site_symmetry_3
C21 Ir1 C41 98.1(5) . .
C21 Ir1 C31 87.1(4) . .
C41 Ir1 C31 92.9(5) . .
C21 Ir1 N2 172.2(4) . .
C41 Ir1 N2 87.8(4) . .
C31 Ir1 N2 97.7(4) . .
C21 Ir1 N1 98.7(4) . .
C41 Ir1 N1 92.6(4) . .
C31 Ir1 N1 171.4(4) . .
N2 Ir1 N1 75.9(4) . .
O50 Ag1 O11 86.9(5) . .
O50 Ag1 C26 125.6(4) . .
O11 Ag1 C26 130.1(4) . .
O50 Ag1 C31 115.0(4) . .
O11 Ag1 C31 119.5(4) . .
C26 Ag1 C31 83.0(4) . .
O50 Ag1 C21 106.2(4) . .
O11 Ag1 C21 162.8(4) . .
C26 Ag1 C21 32.8(4) . .
C31 Ag1 C21 65.5(4) . .
O50 Ag1 C36 140.1(4) . .
O11 Ag1 C36 97.1(4) . .
C26 Ag1 C36 80.9(4) . .
C31 Ag1 C36 31.2(4) . .
C21 Ag1 C36 80.2(4) . .
O21 Ag2 C24 128.7(5) . .
O21 Ag2 O31 99.7(4) . .
C24 Ag2 O31 124.6(5) . .
O21 Ag2 O13 106.6(4) . 4_646
C24 Ag2 O13 93.1(4) . 4_646
O31 Ag2 O13 97.6(3) . 4_646
O21 Ag2 C25 137.2(4) . .
C24 Ag2 C25 32.8(4) . .
O31 Ag2 C25 94.1(4) . .
O13 Ag2 C25 111.5(4) 4_646 .
O32 Ag3 O23 104.5(4) . .
O32 Ag3 C34 108.7(4) . 1_545
O23 Ag3 C34 141.6(4) . 1_545
O32 Ag3 C33 141.4(4) . 1_545
O23 Ag3 C33 110.1(4) . 1_545
C34 Ag3 C33 33.2(4) 1_545 1_545
O32 Ag3 O13 97.6(3) . 4_646
O23 Ag3 O13 97.6(3) . 4_646
C34 Ag3 O13 96.5(4) 1_545 4_646
C33 Ag3 O13 94.4(4) 1_545 4_646
O12 S1 O11 113.3(7) . .
O12 S1 O13 116.0(6) . .
O11 S1 O13 115.2(7) . .
O12 S1 C1S 105.2(8) . .
O11 S1 C1S 102.5(10) . .
O13 S1 C1S 102.3(8) . .
O21 S2 O22 115.2(7) . .
O21 S2 O23 113.7(6) . .
O22 S2 O23 116.3(7) . .
O21 S2 C2S 102.3(8) . .
O22 S2 C2S 105.4(9) . .
O23 S2 C2S 101.4(8) . .
O33 S3 O32 114.8(6) . .
O33 S3 O31 116.3(6) . .
O32 S3 O31 114.2(6) . .
O33 S3 C3S 103.6(8) . .
O32 S3 C3S 103.0(9) . .
O31 S3 C3S 102.5(8) . .
S1 O11 Ag1 105.4(5) . .
S1 O13 Ag2 135.5(6) . 4_656
S1 O13 Ag3 129.4(5) . 4_656
Ag2 O13 Ag3 95.0(3) 4_656 4_656
S2 O21 Ag2 131.5(6) . .
S2 O23 Ag3 147.0(6) . .
S3 O31 Ag2 143.1(7) . .
S3 O32 Ag3 130.9(5) . .
C51 O50 C54 104.2(12) . .
C51 O50 Ag1 125.5(10) . .
C54 O50 Ag1 123.1(11) . .
C5 N1 C1 116.4(11) . .
C5 N1 Ir1 116.1(8) . .
C1 N1 Ir1 127.1(9) . .
C10 N2 C6 115.6(12) . .
C10 N2 Ir1 126.7(10) . .
C6 N2 Ir1 117.7(8) . .
N1 C1 C2 125.3(13) . .
C1 C2 C3 119.6(13) . .
C2 C3 C4 115.4(12) . .
C2 C3 C11 122.4(12) . .
C4 C3 C11 122.1(12) . .
C5 C4 C3 120.9(12) . .
N1 C5 C4 121.8(11) . .
N1 C5 C6 116.8(12) . .
C4 C5 C6 121.4(13) . .
N2 C6 C7 122.3(11) . .
N2 C6 C5 113.3(11) . .
C7 C6 C5 124.3(12) . .
C6 C7 C8 123.4(12) . .
C7 C8 C9 114.4(11) . .
C7 C8 C15 126.1(11) . .
C9 C8 C15 119.4(11) . .
C10 C9 C8 119.5(12) . .
N2 C10 C9 124.8(14) . .
C12 C11 C3 108.6(12) . .
C12 C11 C13 108.6(13) . .
C3 C11 C13 111.3(11) . .
C12 C11 C14 112.5(14) . .
C3 C11 C14 110.5(11) . .
C13 C11 C14 105.2(13) . .
C18 C15 C17 112.1(12) . .
C18 C15 C8 110.7(12) . .
C17 C15 C8 108.6(12) . .
C18 C15 C16 104.8(12) . .
C17 C15 C16 110.9(12) . .
C8 C15 C16 109.8(11) . .
C22 C21 C26 112.6(11) . .
C22 C21 Ir1 119.0(9) . .
C26 C21 Ir1 128.3(10) . .
C22 C21 Ag1 92.6(8) . .
C26 C21 Ag1 71.7(7) . .
Ir1 C21 Ag1 103.0(5) . .
C23 C22 C21 121.8(13) . .
C23 C22 C27 118.2(14) . .
C21 C22 C27 119.9(12) . .
C22 C23 C24 122.1(14) . .
C23 C24 C25 118.0(13) . .
C23 C24 Ag2 99.9(10) . .
C25 C24 Ag2 84.4(9) . .
C26 C25 C24 119.2(13) . .
C26 C25 C28 121.1(14) . .
C24 C25 C28 119.6(13) . .
C26 C25 Ag2 105.9(9) . .
C24 C25 Ag2 62.8(8) . .
C28 C25 Ag2 102.1(8) . .
C25 C26 C21 126.0(13) . .
C25 C26 Ag1 98.0(9) . .
C21 C26 Ag1 75.5(7) . .
C32 C31 C36 116.5(12) . .
C32 C31 Ir1 120.3(9) . .
C36 C31 Ir1 123.1(9) . .
C32 C31 Ag1 89.6(8) . .
C36 C31 Ag1 78.9(8) . .
Ir1 C31 Ag1 102.8(5) . .
C33 C32 C31 122.5(13) . .
C33 C32 C37 117.9(12) . .
C31 C32 C37 119.6(11) . .
C32 C33 C34 120.6(13) . .
C32 C33 Ag3 109.2(9) . 1_565
C34 C33 Ag3 69.6(8) . 1_565
C35 C34 C33 120.0(12) . .
C35 C34 Ag3 105.9(10) . 1_565
C33 C34 Ag3 77.3(8) . 1_565
C34 C35 C36 118.2(12) . .
C34 C35 C38 120.3(11) . .
C36 C35 C38 121.3(12) . .
C31 C36 C35 122.1(12) . .
C31 C36 Ag1 69.9(7) . .
C35 C36 Ag1 94.1(8) . .
C46 C41 C42 118.1(12) . .
C46 C41 Ir1 117.7(9) . .
C42 C41 Ir1 123.9(9) . .
C43 C42 C41 119.1(14) . .
C43 C42 C47 114.0(15) . .
C41 C42 C47 126.9(13) . .
C42 C43 C44 121.4(15) . .
C45 C44 C43 121.1(17) . .
C44 C45 C46 118.7(17) . .
C44 C45 C48 124.1(17) . .
C46 C45 C48 117.3(17) . .
C45 C46 C41 121.3(14) . .
O50 C51 C52 108.7(13) . .
C51 C52 C53 108.3(15) . .
C54 C53 C52 99.1(17) . .
C53 C54 O50 118.6(16) . .
C61A O60 C64 121(3) . .
C61A O60 C61 58.8(17) . .
C64 O60 C61 98(2) . .
C61A C61 C61 106(3) . 5_666
C61A C61 O60 44.7(13) . .
C61 C61 O60 91(3) 5_666 .
O60 C61A C63 96(2) . .
O60 C61A C61 76.6(19) . .
C63 C61A C61 109(2) . .
C63 C62 C64 108(3) . .
C62 C63 C61A 111(2) . .
O60 C64 C62 92(3) . .
F13 C1S F11 105.4(15) . .
F13 C1S F12 102.1(19) . .
F11 C1S F12 100.3(19) . .
F13 C1S S1 116.9(17) . .
F11 C1S S1 116.0(17) . .
F12 C1S S1 114.0(13) . .
F23 C2S F22 115(2) . .
F23 C2S F21 111.3(19) . .
F22 C2S F21 104.1(17) . .
F23 C2S S2 112.6(16) . .
F22 C2S S2 107.3(15) . .
F21 C2S S2 105.6(16) . .
F33 C3S F32 108.1(19) . .
F33 C3S F31 107.5(15) . .
F32 C3S F31 108.2(17) . .
F33 C3S S3 111.1(13) . .
F32 C3S S3 111.5(12) . .
F31 C3S S3 110.3(16) . .

loop_
_geom_bond_atom_site_label_1
_geom_bond_atom_site_label_2
_geom_bond_distance
_geom_bond_site_symmetry_2
Ir1 C21 2.011(12) .
Ir1 C41 2.008(12) .
Ir1 C31 2.030(13) .
Ir1 N2 2.114(11) .
Ir1 N1 2.122(10) .
Ag1 O50 2.378(11) .
Ag1 O11 2.466(11) .
Ag1 C26 2.529(13) .
Ag1 C31 2.568(12) .
Ag1 C21 2.578(12) .
Ag1 C36 2.684(12) .
Ag2 O21 2.269(10) .
Ag2 C24 2.308(13) .
Ag2 O31 2.330(10) .
Ag2 O13 2.452(9) 4_646
Ag2 C25 2.582(14) .
Ag3 O32 2.283(10) .
Ag3 O23 2.304(9) .
Ag3 C34 2.404(12) 1_545
Ag3 C33 2.502(14) 1_545
Ag3 O13 2.538(9) 4_646
S1 O12 1.416(9) .
S1 O11 1.420(10) .
S1 O13 1.451(9) .
S1 C1S 1.67(3) .
S2 O21 1.413(9) .
S2 O22 1.416(9) .
S2 O23 1.433(9) .
S2 C2S 1.83(2) .
S3 O33 1.413(9) .
S3 O32 1.457(9) .
S3 O31 1.460(10) .
S3 C3S 1.818(18) .
F11 C1S 1.39(2) .
F12 C1S 1.40(2) .
F13 C1S 1.353(18) .
F21 C2S 1.350(19) .
F22 C2S 1.328(19) .
F23 C2S 1.24(2) .
F31 C3S 1.32(2) .
F32 C3S 1.315(17) .
F33 C3S 1.29(2) .
O13 Ag2 2.452(9) 4_656
O13 Ag3 2.538(9) 4_656
O50 C51 1.364(16) .
O50 C54 1.439(19) .
N1 C5 1.341(15) .
N1 C1 1.350(15) .
N2 C10 1.352(14) .
N2 C6 1.355(15) .
C1 C2 1.369(17) .
C2 C3 1.384(17) .
C3 C4 1.436(17) .
C3 C11 1.523(16) .
C4 C5 1.390(16) .
C5 C6 1.461(15) .
C6 C7 1.361(15) .
C7 C8 1.383(15) .
C8 C9 1.420(16) .
C8 C15 1.528(17) .
C9 C10 1.374(17) .
C11 C12 1.50(2) .
C11 C13 1.537(18) .
C11 C14 1.538(18) .
C15 C18 1.489(19) .
C15 C17 1.502(19) .
C15 C16 1.556(17) .
C21 C22 1.434(18) .
C21 C26 1.441(16) .
C22 C23 1.386(18) .
C22 C27 1.521(18) .
C23 C24 1.398(18) .
C24 C25 1.407(19) .
C25 C26 1.351(17) .
C25 C28 1.554(17) .
C31 C32 1.400(16) .
C31 C36 1.417(16) .
C32 C33 1.380(15) .
C32 C37 1.536(16) .
C33 C34 1.403(17) .
C33 Ag3 2.502(14) 1_565
C34 C35 1.396(18) .
C34 Ag3 2.404(12) 1_565
C35 C36 1.432(16) .
C35 C38 1.534(17) .
C41 C46 1.416(16) .
C41 C42 1.419(17) .
C42 C43 1.36(2) .
C42 C47 1.515(18) .
C43 C44 1.39(2) .
C44 C45 1.37(2) .
C45 C46 1.38(2) .
C45 C48 1.58(2) .
C51 C52 1.47(2) .
C52 C53 1.52(2) .
C53 C54 1.35(2) .
O60 C61A 1.29(3) .
O60 C64 1.41(4) .
O60 C61 1.78(3) .
C61 C61A 1.57(4) .
C61 C61 1.63(6) 5_666
C61A C63 1.50(3) .
C62 C63 1.18(3) .
C62 C64 1.63(4) .
